data_1520499
loop_
_publ_author_name
'Tong, Lianpeng'
'Zong, Ruifa'
'Zhou, Rongwei'
'Kaveevivitchai, Nattawut'
'Zhang, Gang'
'Thummel, Randolph P.'

_publ_section_title
;
 Ruthenium catalysts for water oxidation involving tetradentate
 polypyridine-type ligands.
;
_journal_name_full 'Faraday discussions'
_journal_page_first 87
_journal_page_last 104
_journal_paper_doi 10.1039/c5fd00051c
_journal_volume 185
_journal_year 2015
_chemical_formula_moiety 'C34 H28 N6 Ru 2+, 2 Cl -, 3.35 (C H4 O), 0.53 (H2 O)'
_chemical_formula_sum 'C37.35 H42.46 Cl2 N6 O3.88 Ru'
_chemical_formula_weight 809.48
_chemical_name_systematic
; 
 ? 
;
_space_group_IT_number 2
_symmetry_cell_setting triclinic
_symmetry_space_group_name_Hall '-P 1'
_symmetry_space_group_name_H-M 'P -1'
_atom_sites_solution_hydrogens geom
_atom_sites_solution_primary direct
_atom_sites_solution_secondary difmap
_audit_creation_method SHELXL-97
_audit_update_record
;
2015-06-05 deposited with the CCDC.
2015-06-09 downloaded from the CCDC.
;
_cell_angle_alpha 80.434(2)
_cell_angle_beta 82.981(2)
_cell_angle_gamma 86.221(2)
_cell_formula_units_Z 2
_cell_length_a 10.4996(4)
_cell_length_b 13.3012(5)
_cell_length_c 13.4802(6)
_cell_measurement_reflns_used 8189
_cell_measurement_temperature 123(2)
_cell_measurement_theta_max 66.49
_cell_measurement_theta_min 3.35
_cell_volume 1840.52(13)
_computing_cell_refinement 'SAINT v7.60A (Bruker-Nonius, 2013)'
_computing_data_collection 'APEX2 v2013.4-1 (Bruker-Nonius, 2013)'
_computing_data_reduction 'SAINT v7.60A (Bruker-Nonius, 2013)'
_computing_structure_refinement 'SHELXL v6.12 (G.M. Sheldrick, 2001)'
_computing_structure_solution 'SHELXS v6.12 (G.M. Sheldrick, 2001)'
_diffrn_ambient_temperature 123(2)
_diffrn_detector_area_resol_mean 4K
_diffrn_measured_fraction_theta_full 0.898
_diffrn_measured_fraction_theta_max 0.898
_diffrn_measurement_device_type 'Bruker DUO APEX II CCD'
_diffrn_measurement_method CCD
_diffrn_radiation_monochromator graphite
_diffrn_radiation_source 'Incoatec 30 Watt Cu microsource'
_diffrn_radiation_type CuK\a
_diffrn_radiation_wavelength 1.54178
_diffrn_reflns_av_R_equivalents 0.0366
_diffrn_reflns_av_sigmaI/netI 0.0317
_diffrn_reflns_limit_h_max 12
_diffrn_reflns_limit_h_min -12
_diffrn_reflns_limit_k_max 15
_diffrn_reflns_limit_k_min -15
_diffrn_reflns_limit_l_max 15
_diffrn_reflns_limit_l_min 0
_diffrn_reflns_number 8829
_diffrn_reflns_theta_full 66.49
_diffrn_reflns_theta_max 66.49
_diffrn_reflns_theta_min 3.35
_diffrn_standards_decay_% 0.0
_exptl_absorpt_coefficient_mu 5.171
_exptl_absorpt_correction_T_max 0.7528
_exptl_absorpt_correction_T_min 0.5800
_exptl_absorpt_correction_type empirical
_exptl_absorpt_process_details 'SAINT v7.60A'
_exptl_crystal_colour 'Dark red'
_exptl_crystal_density_diffrn 1.461
_exptl_crystal_density_method 'not measured'
_exptl_crystal_description block
_exptl_crystal_F_000 835
_exptl_crystal_recrystallization_method 'Re-crystallisation from solvent: acetonitrile/diethyl ether'
_exptl_crystal_size_max 0.25
_exptl_crystal_size_mid 0.25
_exptl_crystal_size_min 0.20
_refine_diff_density_max 0.942
_refine_diff_density_min -0.662
_refine_diff_density_rms 0.100
_refine_ls_extinction_coef 0.00035(11)
_refine_ls_extinction_expression Fc^*^=kFc[1+0.001xFc^2^\l^3^/sin(2\q)]^-1/4^
_refine_ls_extinction_method SHELXL
_refine_ls_goodness_of_fit_ref 1.096
_refine_ls_hydrogen_treatment noref
_refine_ls_matrix_type full
_refine_ls_number_parameters 473
_refine_ls_number_reflns 5830
_refine_ls_number_restraints 6
_refine_ls_restrained_S_all 1.096
_refine_ls_R_factor_all 0.0395
_refine_ls_R_factor_gt 0.0378
_refine_ls_shift/su_max 0.002
_refine_ls_shift/su_mean 0.000
_refine_ls_structure_factor_coef Fsqd
_refine_ls_weighting_details 'calc w=1/[\s^2^(Fo^2^)+(0.0492P)^2^+4.1142P] where P=(Fo^2^+2Fc^2^)/3'
_refine_ls_weighting_scheme calc
_refine_ls_wR_factor_gt 0.1018
_refine_ls_wR_factor_ref 0.1039
_reflns_number_gt 5609
_reflns_number_total 6223
_reflns_threshold_expression >3.99sigma(I)
_cod_data_source_file c5fd00051c2.cif
_cod_data_source_block k1415
_cod_depositor_comments
;
The following automatic conversions were performed:

'_symmetry_cell_setting' value 'Triclinic' changed to 'triclinic'
according to
/usr/data/users/saulius/crontab/automatic-downloads/rss-feeds/RSC/lib/dictionaries/cif_core.dic
dictionary named 'cif_core.dic' version 2.4.2 from 2011-04-26.

'_exptl_absorpt_correction_type' value 'Empirical' changed to
'empirical' according to
/usr/data/users/saulius/crontab/automatic-downloads/rss-feeds/RSC/lib/dictionaries/cif_core.dic
dictionary named 'cif_core.dic' version 2.4.2 from 2011-04-26.

Automatic conversion script
Id: cif_fix_values 3271 2015-04-21 07:52:19Z andrius 

 Adding full bibliography for 1520499.cif.
;
_cod_original_sg_symbol_H-M P-1
_cod_database_code 1520499

loop_
_symmetry_equiv_pos_as_xyz
'x, y, z'
'-x, -y, -z'

loop_
_atom_site_label
_atom_site_type_symbol
_atom_site_fract_x
_atom_site_fract_y
_atom_site_fract_z
_atom_site_U_iso_or_equiv
_atom_site_adp_type
_atom_site_occupancy
_atom_site_symmetry_multiplicity
_atom_site_calc_flag
_atom_site_refinement_flags
_atom_site_disorder_assembly
_atom_site_disorder_group
Ru Ru 0.51468(4) 0.24327(5) 0.70557(5) 0.01281(18) Uani 0.948(3) 1 d P A 1
N1 N 0.4589(4) 0.0865(3) 0.7558(3) 0.0171(9) Uani 0.948(3) 1 d P A 1
C2 C 0.4638(5) 0.0040(4) 0.7115(4) 0.0233(11) Uani 0.948(3) 1 d P A 1
H2 H 0.4969 0.0092 0.6421 0.028 Uiso 0.948(3) 1 calc PR A 1
C3 C 0.4216(5) -0.0914(4) 0.7639(5) 0.0284(13) Uani 0.948(3) 1 d P A 1
H3 H 0.4272 -0.1488 0.7297 0.034 Uiso 0.948(3) 1 calc PR A 1
C4 C 0.3727(5) -0.1010(4) 0.8639(5) 0.0273(12) Uani 0.948(3) 1 d P A 1
H4 H 0.3450 -0.1651 0.8993 0.033 Uiso 0.948(3) 1 calc PR A 1
C5 C 0.3638(5) -0.0157(4) 0.9137(4) 0.0224(12) Uani 0.948(3) 1 d P A 1
C6 C 0.3140(5) -0.0146(4) 1.0179(4) 0.0262(12) Uani 0.948(3) 1 d P A 1
H6 H 0.2834 -0.0761 1.0573 0.031 Uiso 0.948(3) 1 calc PR A 1
C7 C 0.3089(5) 0.0697(5) 1.0621(4) 0.0280(13) Uani 0.948(3) 1 d P A 1
H7 H 0.2752 0.0660 1.1313 0.034 Uiso 0.948(3) 1 calc PR A 1
C8 C 0.3531(5) 0.1645(4) 1.0068(4) 0.0225(11) Uani 0.948(3) 1 d P A 1
C9 C 0.3513(5) 0.2583(4) 1.0432(4) 0.0228(11) Uani 0.948(3) 1 d P A 1
H9 H 0.3192 0.2619 1.1116 0.027 Uiso 0.948(3) 1 calc PR A 1
C10 C 0.3957(5) 0.3450(4) 0.9803(4) 0.0197(10) Uani 0.948(3) 1 d P A 1
H10 H 0.3922 0.4082 1.0048 0.024 Uiso 0.948(3) 1 calc PR A 1
C11 C 0.4461(4) 0.3385(4) 0.8798(4) 0.0156(10) Uani 0.948(3) 1 d P A 1
N12 N 0.4488(4) 0.2488(3) 0.8460(3) 0.0155(8) Uani 0.948(3) 1 d P A 1
C13 C 0.4038(4) 0.1645(4) 0.9048(4) 0.0164(10) Uani 0.948(3) 1 d P A 1
C14 C 0.4097(4) 0.0762(4) 0.8559(4) 0.0187(10) Uani 0.948(3) 1 d P A 1
N15 N 0.5389(4) 0.3870(3) 0.7110(3) 0.0154(9) Uani 0.948(3) 1 d P A 1
C16 C 0.4972(5) 0.4203(4) 0.8012(4) 0.0172(10) Uani 0.948(3) 1 d P A 1
C17 C 0.5102(5) 0.5217(4) 0.8093(4) 0.0219(11) Uani 0.948(3) 1 d P A 1
H17 H 0.4806 0.5468 0.8705 0.026 Uiso 0.948(3) 1 calc PR A 1
C18 C 0.5679(5) 0.5861(4) 0.7255(4) 0.0266(12) Uani 0.948(3) 1 d P A 1
H18 H 0.5787 0.6555 0.7302 0.032 Uiso 0.948(3) 1 calc PR A 1
C19 C 0.6096(5) 0.5503(4) 0.6359(4) 0.0224(12) Uani 0.948(3) 1 d P A 1
H19 H 0.6493 0.5942 0.5794 0.027 Uiso 0.948(3) 1 calc PR A 1
C20 C 0.5923(4) 0.4487(4) 0.6300(3) 0.0153(10) Uani 0.948(3) 1 d P A 1
N21 N 0.6006(4) 0.2953(3) 0.5546(3) 0.0160(9) Uani 0.948(3) 1 d P A 1
C22 C 0.6291(4) 0.3964(4) 0.5418(4) 0.0175(10) Uani 0.948(3) 1 d P A 1
C23 C 0.6900(5) 0.4435(4) 0.4521(4) 0.0205(11) Uani 0.948(3) 1 d P A 1
H23 H 0.7063 0.5140 0.4444 0.025 Uiso 0.948(3) 1 calc PR A 1
C24 C 0.7284(5) 0.3909(4) 0.3727(4) 0.0244(11) Uani 0.948(3) 1 d P A 1
H24 H 0.7708 0.4239 0.3107 0.029 Uiso 0.948(3) 1 calc PR A 1
C25 C 0.7032(5) 0.2893(5) 0.3862(4) 0.0274(12) Uani 0.948(3) 1 d P A 1
H25 H 0.7303 0.2500 0.3340 0.033 Uiso 0.948(3) 1 calc PR A 1
C26 C 0.6376(5) 0.2445(4) 0.4769(4) 0.0210(11) Uani 0.948(3) 1 d P A 1
H26 H 0.6180 0.1747 0.4843 0.025 Uiso 0.948(3) 1 calc PR A 1
N27 N 0.3297(4) 0.2760(3) 0.6611(3) 0.0157(8) Uani 0.948(3) 1 d P A 1
C28 C 0.2986(5) 0.2388(4) 0.5801(4) 0.0196(10) Uani 0.948(3) 1 d P A 1
H28 H 0.3605 0.1973 0.5460 0.024 Uiso 0.948(3) 1 calc PR A 1
C29 C 0.1805(5) 0.2590(4) 0.5456(4) 0.0217(11) Uani 0.948(3) 1 d P A 1
H29 H 0.1623 0.2314 0.4886 0.026 Uiso 0.948(3) 1 calc PR A 1
C30 C 0.0871(4) 0.3194(4) 0.5930(4) 0.0194(10) Uani 0.948(3) 1 d P A 1
C31 C 0.1188(4) 0.3557(4) 0.6779(4) 0.0172(10) Uani 0.948(3) 1 d P A 1
H31 H 0.0574 0.3956 0.7144 0.021 Uiso 0.948(3) 1 calc PR A 1
C32 C 0.2398(4) 0.3335(4) 0.7089(3) 0.0159(9) Uani 0.948(3) 1 d P A 1
H32 H 0.2602 0.3598 0.7660 0.019 Uiso 0.948(3) 1 calc PR A 1
C33 C -0.0421(5) 0.3455(5) 0.5560(4) 0.0289(12) Uani 0.948(3) 1 d P A 1
H33A H -0.0695 0.2877 0.5286 0.043 Uiso 0.948(3) 1 calc PR A 1
H33B H -0.0363 0.4055 0.5028 0.043 Uiso 0.948(3) 1 calc PR A 1
H33C H -0.1047 0.3604 0.6124 0.043 Uiso 0.948(3) 1 calc PR A 1
N34 N 0.7007(3) 0.1990(3) 0.7417(3) 0.0150(8) Uani 0.948(3) 1 d P A 1
C35 C 0.7629(5) 0.1180(4) 0.7054(4) 0.0188(10) Uani 0.948(3) 1 d P A 1
H35 H 0.7217 0.0838 0.6625 0.023 Uiso 0.948(3) 1 calc PR A 1
C36 C 0.8841(5) 0.0833(4) 0.7287(4) 0.0211(11) Uani 0.948(3) 1 d P A 1
H36 H 0.9245 0.0260 0.7019 0.025 Uiso 0.948(3) 1 calc PR A 1
C37 C 0.9481(4) 0.1317(4) 0.7911(4) 0.0200(11) Uani 0.948(3) 1 d P A 1
C38 C 0.8829(4) 0.2142(4) 0.8275(4) 0.0202(10) Uani 0.948(3) 1 d P A 1
H38 H 0.9225 0.2498 0.8702 0.024 Uiso 0.948(3) 1 calc PR A 1
C39 C 0.7611(4) 0.2457(4) 0.8027(4) 0.0178(9) Uani 0.948(3) 1 d P A 1
H39 H 0.7185 0.3021 0.8297 0.021 Uiso 0.948(3) 1 calc PR A 1
C40 C 1.0797(5) 0.0945(5) 0.8182(5) 0.0311(13) Uani 0.948(3) 1 d P A 1
H40A H 1.1015 0.1292 0.8721 0.047 Uiso 0.948(3) 1 calc PR A 1
H40B H 1.1428 0.1093 0.7585 0.047 Uiso 0.948(3) 1 calc PR A 1
H40C H 1.0804 0.0207 0.8418 0.047 Uiso 0.948(3) 1 calc PR A 1
Ru' Ru 0.4966(9) 0.2080(12) 0.7399(12) 0.028(3) Uiso 0.052(3) 1 d PG A 2
N1' N 0.5818(15) 0.2654(16) 0.5862(12) 0.026(6) Uiso 0.052(3) 1 d PG A 2
C2' C 0.615(2) 0.224(2) 0.5033(12) 0.026(6) Uiso 0.052(3) 1 d PG A 2
H2' H 0.6031 0.1530 0.5064 0.031 Uiso 0.052(3) 1 calc PR A 2
C3' C 0.668(3) 0.280(3) 0.4105(13) 0.026(6) Uiso 0.052(3) 1 d PG A 2
H3' H 0.6904 0.2469 0.3529 0.031 Uiso 0.052(3) 1 calc PR A 2
C4' C 0.688(3) 0.381(3) 0.4042(16) 0.026(6) Uiso 0.052(3) 1 d PG A 2
H4' H 0.7224 0.4198 0.3422 0.031 Uiso 0.052(3) 1 calc PR A 2
C5' C 0.655(2) 0.429(2) 0.4905(19) 0.026(6) Uiso 0.052(3) 1 d PG A 2
C6' C 0.671(3) 0.535(2) 0.495(2) 0.026(6) Uiso 0.052(3) 1 d PG A 2
H6' H 0.7073 0.5769 0.4361 0.031 Uiso 0.052(3) 1 calc PR A 2
C7' C 0.638(3) 0.5768(16) 0.581(3) 0.026(6) Uiso 0.052(3) 1 d PG A 2
H7' H 0.6502 0.6471 0.5792 0.031 Uiso 0.052(3) 1 calc PR A 2
C8' C 0.584(3) 0.5176(13) 0.671(2) 0.026(6) Uiso 0.052(3) 1 d PG A 2
C9' C 0.546(3) 0.5510(14) 0.765(3) 0.026(6) Uiso 0.052(3) 1 d PG A 2
H9' H 0.5544 0.6204 0.7713 0.031 Uiso 0.052(3) 1 calc PR A 2
C10' C 0.497(3) 0.4843(17) 0.849(2) 0.026(6) Uiso 0.052(3) 1 d PG A 2
H10' H 0.4746 0.5071 0.9119 0.031 Uiso 0.052(3) 1 calc PR A 2
C11' C 0.481(2) 0.3817(16) 0.8395(18) 0.026(6) Uiso 0.052(3) 1 d PG A 2
N12' N 0.5158(15) 0.3516(13) 0.7490(16) 0.026(6) Uiso 0.052(3) 1 d PG A 2
C13' C 0.5658(18) 0.4137(13) 0.6685(18) 0.026(6) Uiso 0.052(3) 1 d PG A 2
C14' C 0.6015(17) 0.3674(16) 0.5794(16) 0.026(6) Uiso 0.052(3) 1 d PG A 2
N15' N 0.4290(14) 0.2088(17) 0.8813(12) 0.026(6) Uiso 0.052(3) 1 d PG A 2
C16' C 0.432(2) 0.2995(19) 0.9172(15) 0.026(6) Uiso 0.052(3) 1 d PG A 2
C17' C 0.386(3) 0.304(3) 1.0178(16) 0.026(6) Uiso 0.052(3) 1 d PG A 2
H17' H 0.3879 0.3652 1.0446 0.031 Uiso 0.052(3) 1 calc PR A 2
C18' C 0.338(3) 0.217(3) 1.0783(14) 0.026(6) Uiso 0.052(3) 1 d PG A 2
H18' H 0.3059 0.2192 1.1470 0.031 Uiso 0.052(3) 1 calc PR A 2
C19' C 0.336(2) 0.126(3) 1.0398(13) 0.026(6) Uiso 0.052(3) 1 d PG A 2
H19' H 0.3021 0.0668 1.0813 0.031 Uiso 0.052(3) 1 calc PR A 2
C20' C 0.3838(17) 0.1242(19) 0.9397(13) 0.026(6) Uiso 0.052(3) 1 d PG A 2
N21' N 0.4448(15) 0.0534(13) 0.7858(16) 0.026(6) Uiso 0.052(3) 1 d PG A 2
C22' C 0.3906(17) 0.0361(16) 0.8851(16) 0.026(6) Uiso 0.052(3) 1 d PG A 2
C23' C 0.346(2) -0.0567(18) 0.929(2) 0.026(6) Uiso 0.052(3) 1 d PG A 2
H23' H 0.3116 -0.0669 0.9983 0.031 Uiso 0.052(3) 1 calc PR A 2
C24' C 0.349(3) -0.1361(16) 0.874(3) 0.026(6) Uiso 0.052(3) 1 d PG A 2
H24' H 0.3169 -0.2006 0.9047 0.031 Uiso 0.052(3) 1 calc PR A 2
C25' C 0.399(3) -0.1185(14) 0.774(3) 0.026(6) Uiso 0.052(3) 1 d PG A 2
H25' H 0.4012 -0.1706 0.7335 0.031 Uiso 0.052(3) 1 calc PR A 2
C26' C 0.447(2) -0.0243(13) 0.733(2) 0.026(6) Uiso 0.052(3) 1 d PG A 2
H26' H 0.4837 -0.0141 0.6642 0.031 Uiso 0.052(3) 1 calc PR A 2
N27' N 0.6846(10) 0.1713(15) 0.7764(15) 0.026(6) Uiso 0.052(3) 1 d PG A 2
C28' C 0.7520(13) 0.0930(17) 0.7382(19) 0.026(6) Uiso 0.052(3) 1 d PG A 2
H28' H 0.7138 0.0582 0.6941 0.031 Uiso 0.052(3) 1 calc PR A 2
C29' C 0.8740(14) 0.063(2) 0.762(2) 0.026(6) Uiso 0.052(3) 1 d PG A 2
H29' H 0.9180 0.0070 0.7341 0.031 Uiso 0.052(3) 1 calc PR A 2
C30' C 0.9337(13) 0.112(2) 0.825(3) 0.026(6) Uiso 0.052(3) 1 d PG A 2
C31' C 0.8643(15) 0.195(2) 0.862(2) 0.026(6) Uiso 0.052(3) 1 d PG A 2
H31' H 0.9018 0.2326 0.9034 0.031 Uiso 0.052(3) 1 calc PR A 2
C32' C 0.7414(14) 0.2205(19) 0.8369(17) 0.026(6) Uiso 0.052(3) 1 d PG A 2
H32' H 0.6951 0.2756 0.8638 0.031 Uiso 0.052(3) 1 calc PR A 2
C33' C 1.0653(16) 0.080(3) 0.854(3) 0.026(6) Uiso 0.052(3) 1 d PG A 2
H33D H 1.0987 0.0211 0.8219 0.039 Uiso 0.052(3) 1 calc PR A 2
H33E H 1.0608 0.0604 0.9281 0.039 Uiso 0.052(3) 1 calc PR A 2
H33F H 1.1226 0.1364 0.8322 0.039 Uiso 0.052(3) 1 calc PR A 2
N34' N 0.3143(11) 0.2382(15) 0.6904(15) 0.026(6) Uiso 0.052(3) 1 d PG A 2
C35' C 0.2877(16) 0.2021(19) 0.6077(16) 0.026(6) Uiso 0.052(3) 1 d PG A 2
H35' H 0.3522 0.1625 0.5737 0.031 Uiso 0.052(3) 1 calc PR A 2
C36' C 0.1704(19) 0.221(2) 0.571(2) 0.026(6) Uiso 0.052(3) 1 d PG A 2
H36' H 0.1554 0.1938 0.5126 0.031 Uiso 0.052(3) 1 calc PR A 2
C37' C 0.0736(16) 0.279(3) 0.618(2) 0.026(6) Uiso 0.052(3) 1 d PG A 2
C38' C 0.1025(12) 0.316(2) 0.702(2) 0.026(6) Uiso 0.052(3) 1 d PG A 2
H38' H 0.0394 0.3557 0.7367 0.031 Uiso 0.052(3) 1 calc PR A 2
C39' C 0.2212(11) 0.2953(18) 0.7362(19) 0.026(6) Uiso 0.052(3) 1 d PG A 2
H39' H 0.2383 0.3223 0.7939 0.031 Uiso 0.052(3) 1 calc PR A 2
C40' C -0.0551(19) 0.301(3) 0.578(3) 0.026(6) Uiso 0.052(3) 1 d PG A 2
H40D H -0.1100 0.3432 0.6209 0.039 Uiso 0.052(3) 1 calc PR A 2
H40E H -0.0960 0.2372 0.5781 0.039 Uiso 0.052(3) 1 calc PR A 2
H40F H -0.0430 0.3386 0.5085 0.039 Uiso 0.052(3) 1 calc PR A 2
Cl1 Cl 0.2433(3) 0.15998(18) 0.31221(18) 0.0325(7) Uiso 0.65 1 d P B 1
Cl2 Cl 0.71783(13) 0.37999(11) 0.00500(11) 0.0297(3) Uani 0.88 1 d P C 1
O1 O 0.3055(3) 0.0051(3) 0.5011(3) 0.0412(10) Uani 1 1 d G D 1
H1X H 0.3011 0.0420 0.4333 0.054 Uiso 1 1 d G D 1
C41 C 0.1844(4) -0.0170(5) 0.5522(5) 0.0470(16) Uani 1 1 d G D 1
H41A H 0.1342 0.0461 0.5577 0.061 Uiso 1 1 d G D 1
H41B H 0.1410 -0.0584 0.5151 0.061 Uiso 1 1 d G D 1
H41C H 0.1937 -0.0541 0.6195 0.061 Uiso 1 1 d G D 1
O2 O 0.8306(7) 0.5224(5) 0.1346(6) 0.0353(13) Uiso 0.75 1 d PD E 1
C42 C 0.9047(14) 0.5864(11) 0.0614(10) 0.047(4) Uiso 0.48 1 d PD E 1
O3 O -0.0364(10) 0.1727(8) 0.2465(8) 0.063(3) Uiso 0.50 1 d PD F 1
C43 C -0.0252(16) 0.2070(14) 0.1432(9) 0.053(4) Uiso 0.50 1 d PD F 1
O4 O 0.0609(12) 0.3383(9) 0.2826(10) 0.039(3) Uiso 0.30 1 d PD G 1
C44 C 0.120(2) 0.4287(12) 0.2497(18) 0.036(6) Uiso 0.35 1 d PD G 1
Cl1' Cl 0.2817(5) 0.1612(3) 0.3184(3) 0.0325(12) Uiso 0.35 1 d P H 2
O2' O 0.820(2) 0.4996(17) 0.1428(17) 0.0353(13) Uiso 0.25 1 d PD I 2
C42' C 0.913(3) 0.549(3) 0.074(2) 0.048(8) Uiso 0.22 1 d PD I 2
O3' O 0.8884(10) 0.2485(8) 0.1694(8) 0.060(3) Uiso 0.50 1 d PD J 2
C43' C 0.9782(16) 0.1956(14) 0.1106(15) 0.065(5) Uiso 0.50 1 d PD J 2
O4' O 0.9077(11) 0.4700(8) -0.1706(9) 0.032(2) Uiso 0.35 1 d PD K 2
C44' C 0.883(2) 0.5666(11) -0.2231(19) 0.035(7) Uiso 0.30 1 d PD K 2
Cl2' Cl 0.8423(14) 0.4687(11) -0.2323(12) 0.028(4) Uiso 0.12 1 d P L -3
O4" O 0.860(2) 0.4675(17) -0.2118(19) 0.032(7) Uiso 0.23 1 d P M -3

loop_
_atom_site_aniso_label
_atom_site_aniso_U_11
_atom_site_aniso_U_22
_atom_site_aniso_U_33
_atom_site_aniso_U_23
_atom_site_aniso_U_13
_atom_site_aniso_U_12
Ru 0.01340(18) 0.0125(3) 0.0126(3) -0.0018(2) -0.00103(16) -0.00189(16)
N1 0.016(2) 0.014(2) 0.021(2) 0.0013(19) -0.0027(17) -0.0051(17)
C2 0.023(3) 0.021(3) 0.027(3) -0.005(2) -0.002(2) -0.003(2)
C3 0.028(3) 0.014(3) 0.045(4) -0.007(2) -0.007(3) -0.006(2)
C4 0.020(3) 0.016(3) 0.043(3) 0.007(2) -0.007(2) -0.007(2)
C5 0.012(2) 0.018(3) 0.034(3) 0.009(2) -0.005(2) -0.005(2)
C6 0.022(2) 0.026(3) 0.024(3) 0.016(2) -0.003(2) -0.004(2)
C7 0.026(3) 0.035(3) 0.020(3) 0.007(2) 0.002(2) -0.010(2)
C8 0.015(2) 0.029(3) 0.020(3) 0.007(2) 0.000(2) -0.004(2)
C9 0.019(2) 0.034(3) 0.015(3) -0.002(2) 0.001(2) -0.002(2)
C10 0.019(2) 0.024(3) 0.016(2) -0.004(2) -0.0019(19) 0.000(2)
C11 0.012(2) 0.021(3) 0.016(2) -0.007(2) -0.0060(19) 0.0036(19)
N12 0.0137(18) 0.020(2) 0.014(2) -0.0042(16) -0.0041(15) -0.0015(15)
C13 0.014(2) 0.016(3) 0.017(2) 0.004(2) -0.0030(19) -0.0023(19)
C14 0.012(2) 0.016(3) 0.027(3) 0.005(2) -0.006(2) -0.0033(19)
N15 0.0136(19) 0.016(2) 0.017(2) -0.0036(17) -0.0033(16) -0.0005(16)
C16 0.016(2) 0.020(3) 0.015(2) -0.001(2) -0.0029(19) 0.000(2)
C17 0.021(3) 0.021(3) 0.025(3) -0.007(2) -0.006(2) 0.002(2)
C18 0.032(3) 0.011(2) 0.037(3) -0.001(2) -0.008(2) -0.007(2)
C19 0.025(3) 0.017(3) 0.024(3) 0.003(2) -0.009(2) -0.001(2)
C20 0.012(2) 0.017(2) 0.016(2) 0.0025(19) -0.0031(18) -0.0006(18)
N21 0.0127(18) 0.018(2) 0.017(2) -0.0013(18) -0.0029(16) 0.0000(17)
C22 0.011(2) 0.025(3) 0.016(3) 0.000(2) -0.0030(19) -0.0028(19)
C23 0.016(2) 0.023(3) 0.020(3) 0.006(2) -0.002(2) -0.005(2)
C24 0.018(2) 0.032(3) 0.021(3) 0.003(2) 0.001(2) -0.004(2)
C25 0.025(3) 0.037(3) 0.020(3) -0.006(2) -0.001(2) 0.002(2)
C26 0.022(3) 0.025(3) 0.018(3) -0.007(2) -0.005(2) 0.000(2)
N27 0.0204(19) 0.0096(19) 0.017(2) -0.0017(15) -0.0012(16) -0.0012(16)
C28 0.022(2) 0.019(3) 0.018(3) -0.003(2) -0.001(2) -0.005(2)
C29 0.026(3) 0.021(3) 0.019(3) -0.004(2) -0.005(2) -0.005(2)
C30 0.018(2) 0.018(2) 0.021(2) 0.004(2) -0.003(2) -0.0064(19)
C31 0.014(2) 0.014(2) 0.021(3) 0.0001(19) 0.0035(19) -0.0014(18)
C32 0.019(2) 0.017(3) 0.011(2) -0.0027(17) 0.0007(19) -0.0045(19)
C33 0.022(3) 0.034(3) 0.032(3) -0.003(2) -0.007(2) -0.004(2)
N34 0.0152(18) 0.017(2) 0.010(2) 0.0022(15) 0.0002(15) 0.0003(16)
C35 0.017(2) 0.021(3) 0.016(2) -0.001(2) 0.0033(19) -0.005(2)
C36 0.023(3) 0.019(3) 0.018(3) 0.002(2) 0.002(2) 0.001(2)
C37 0.016(2) 0.022(3) 0.019(3) 0.004(2) -0.0021(19) 0.0010(19)
C38 0.020(2) 0.023(3) 0.018(3) 0.0008(19) -0.005(2) -0.005(2)
C39 0.020(2) 0.016(3) 0.016(3) 0.0002(18) -0.002(2) 0.0004(19)
C40 0.019(3) 0.036(3) 0.037(3) 0.000(3) -0.008(2) 0.000(2)
Cl2 0.0280(7) 0.0335(8) 0.0330(8) -0.0214(6) -0.0045(6) 0.0007(6)
O1 0.044(2) 0.039(2) 0.041(2) -0.0099(18) -0.0046(19) 0.0041(19)
C41 0.057(4) 0.038(4) 0.042(4) -0.003(3) 0.002(3) 0.003(3)

loop_
_atom_type_symbol
_atom_type_description
_atom_type_scat_dispersion_real
_atom_type_scat_dispersion_imag
_atom_type_scat_source
C C 0.0181 0.0091 'International Tables Vol C Tables 4.2.6.8 and 6.1.1.4'
H H 0.0000 0.0000 'International Tables Vol C Tables 4.2.6.8 and 6.1.1.4'
N N 0.0311 0.0180 'International Tables Vol C Tables 4.2.6.8 and 6.1.1.4'
O O 0.0492 0.0322 'International Tables Vol C Tables 4.2.6.8 and 6.1.1.4'
Cl Cl 0.3639 0.7018 'International Tables Vol C Tables 4.2.6.8 and 6.1.1.4'
Ru Ru 0.0552 3.2960 'International Tables Vol C Tables 4.2.6.8 and 6.1.1.4'

loop_
_geom_angle_atom_site_label_1
_geom_angle_atom_site_label_2
_geom_angle_atom_site_label_3
_geom_angle
N12 Ru N15 79.86(15)
N12 Ru N34 92.86(15)
N15 Ru N34 92.46(16)
N12 Ru N27 90.82(15)
N15 Ru N27 92.28(15)
N34 Ru N27 174.45(14)
N12 Ru N21 158.34(17)
N15 Ru N21 78.51(17)
N34 Ru N21 86.93(14)
N27 Ru N21 91.18(15)
N12 Ru N1 79.31(17)
N15 Ru N1 159.16(16)
N34 Ru N1 89.24(15)
N27 Ru N1 87.36(15)
N21 Ru N1 122.33(14)
C2 N1 C14 117.1(4)
C2 N1 Ru 134.2(4)
C14 N1 Ru 108.7(3)
N1 C2 C3 122.4(5)
C4 C3 C2 120.1(5)
C3 C4 C5 119.7(5)
C4 C5 C14 116.5(5)
C4 C5 C6 125.6(5)
C14 C5 C6 117.9(5)
C7 C6 C5 123.0(5)
C6 C7 C8 121.2(5)
C13 C8 C9 116.5(5)
C13 C8 C7 116.6(5)
C9 C8 C7 126.9(5)
C10 C9 C8 120.7(5)
C9 C10 C11 119.3(5)
N12 C11 C10 119.6(5)
N12 C11 C16 112.3(4)
C10 C11 C16 128.2(5)
C13 N12 C11 122.1(4)
C13 N12 Ru 119.3(3)
C11 N12 Ru 118.6(4)
N12 C13 C8 121.7(5)
N12 C13 C14 115.0(4)
C8 C13 C14 123.3(5)
N1 C14 C5 124.2(5)
N1 C14 C13 117.8(4)
C5 C14 C13 118.0(5)
C20 N15 C16 122.5(4)
C20 N15 Ru 121.0(3)
C16 N15 Ru 116.5(3)
N15 C16 C17 119.2(5)
N15 C16 C11 112.8(4)
C17 C16 C11 128.0(5)
C16 C17 C18 118.5(5)
C19 C18 C17 120.9(5)
C18 C19 C20 118.8(5)
N15 C20 C19 120.0(4)
N15 C20 C22 112.9(4)
C19 C20 C22 127.1(5)
C26 N21 C22 117.5(5)
C26 N21 Ru 130.9(4)
C22 N21 Ru 111.4(3)
C23 C22 N21 120.8(5)
C23 C22 C20 123.0(5)
N21 C22 C20 116.1(4)
C22 C23 C24 121.5(5)
C25 C24 C23 117.8(5)
C24 C25 C26 119.4(5)
N21 C26 C25 123.0(5)
C32 N27 C28 117.8(4)
C32 N27 Ru 123.1(3)
C28 N27 Ru 119.1(3)
N27 C28 C29 122.1(4)
C28 C29 C30 120.9(4)
C29 C30 C31 116.7(4)
C29 C30 C33 122.5(4)
C31 C30 C33 120.7(4)
C32 C31 C30 119.8(4)
N27 C32 C31 122.6(4)
C39 N34 C35 117.6(4)
C39 N34 Ru 122.9(3)
C35 N34 Ru 119.4(3)
N34 C35 C36 122.2(4)
C35 C36 C37 120.7(4)
C38 C37 C36 116.3(4)
C38 C37 C40 122.2(4)
C36 C37 C40 121.5(4)
C37 C38 C39 121.0(5)
N34 C39 C38 122.2(5)
N15' Ru' N12' 80.0
N15' Ru' N34' 92.7
N12' Ru' N34' 92.6
N15' Ru' N27' 92.5
N12' Ru' N27' 90.6
N34' Ru' N27' 174.3
N15' Ru' N21' 78.8
N12' Ru' N21' 158.8
N34' Ru' N21' 87.2
N27' Ru' N21' 91.5
N15' Ru' N1' 158.9
N12' Ru' N1' 78.9
N34' Ru' N1' 88.8
N27' Ru' N1' 87.1
N21' Ru' N1' 122.3
C2' N1' C14' 117.1
C2' N1' Ru' 134.3
C14' N1' Ru' 108.7
N1' C2' C3' 123.0
C4' C3' C2' 119.7
C3' C4' C5' 119.4
C4' C5' C14' 117.1
C4' C5' C6' 125.5
C14' C5' C6' 117.4
C7' C6' C5' 123.3
C6' C7' C8' 121.0
C7' C8' C13' 117.1
C7' C8' C9' 127.1
C13' C8' C9' 115.9
C10' C9' C8' 120.9
C9' C10' C11' 119.7
N12' C11' C10' 118.6
N12' C11' C16' 113.0
C10' C11' C16' 128.4
C13' N12' C11' 122.8
C13' N12' Ru' 119.6
C11' N12' Ru' 117.5
N12' C13' C8' 122.1
N12' C13' C14' 115.1
C8' C13' C14' 122.8
N1' C14' C5' 123.8
N1' C14' C13' 117.7
C5' C14' C13' 118.5
C20' N15' C16' 122.4
C20' N15' Ru' 120.9
C16' N15' Ru' 116.6
N15' C16' C17' 118.8
N15' C16' C11' 112.7
C17' C16' C11' 128.4
C18' C17' C16' 119.1
C17' C18' C19' 120.8
C20' C19' C18' 118.6
N15' C20' C19' 120.2
N15' C20' C22' 112.9
C19' C20' C22' 126.9
C26' N21' C22' 116.9
C26' N21' Ru' 131.2
C22' N21' Ru' 111.6
C23' C22' N21' 121.5
C23' C22' C20' 122.8
N21' C22' C20' 115.7
C22' C23' C24' 121.2
C25' C24' C23' 117.6
C24' C25' C26' 119.6
N21' C26' C25' 123.2
C32' N27' C28' 118.0
C32' N27' Ru' 123.3
C28' N27' Ru' 118.7
N27' C28' C29' 121.8
C28' C29' C30' 120.9
C29' C30' C31' 116.5
C29' C30' C33' 122.5
C31' C30' C33' 121.0
C32' C31' C30' 120.0
N27' C32' C31' 122.7
C35' N34' C39' 117.5
C35' N34' Ru' 119.7
C39' N34' Ru' 122.8
N34' C35' C36' 122.2
C35' C36' C37' 120.8
C38' C37' C36' 116.3
C38' C37' C40' 122.0
C36' C37' C40' 121.6
C39' C38' C37' 121.0
N34' C39' C38' 122.2

loop_
_geom_bond_atom_site_label_1
_geom_bond_atom_site_label_2
_geom_bond_distance
Ru N12 1.946(4)
Ru N15 1.959(4)
Ru N34 2.093(4)
Ru N27 2.100(4)
Ru N21 2.145(4)
Ru N1 2.178(4)
N1 C2 1.330(6)
N1 C14 1.372(7)
C2 C3 1.416(8)
C3 C4 1.371(9)
C4 C5 1.403(8)
C5 C14 1.416(7)
C5 C6 1.440(8)
C6 C7 1.351(8)
C7 C8 1.428(8)
C8 C13 1.413(7)
C8 C9 1.413(8)
C9 C10 1.383(8)
C10 C11 1.408(7)
C11 N12 1.344(6)
C11 C16 1.465(7)
N12 C13 1.338(6)
C13 C14 1.434(7)
N15 C20 1.339(6)
N15 C16 1.375(6)
C16 C17 1.388(7)
C17 C18 1.399(8)
C18 C19 1.382(8)
C19 C20 1.392(7)
C20 C22 1.474(7)
N21 C26 1.344(6)
N21 C22 1.374(7)
C22 C23 1.370(7)
C23 C24 1.381(8)
C24 C25 1.371(8)
C25 C26 1.390(8)
N27 C32 1.345(6)
N27 C28 1.354(6)
C28 C29 1.371(7)
C29 C30 1.387(7)
C30 C31 1.398(7)
C30 C33 1.502(7)
C31 C32 1.383(6)
N34 C39 1.347(6)
N34 C35 1.354(6)
C35 C36 1.379(7)
C36 C37 1.395(7)
C37 C38 1.383(7)
C37 C40 1.503(7)
C38 C39 1.383(6)
Ru' N15' 1.9529
Ru' N12' 1.9587
Ru' N34' 2.0954
Ru' N27' 2.1000
Ru' N21' 2.1326
Ru' N1' 2.1880
N1' C2' 1.3290
N1' C14' 1.3719
C2' C3' 1.4153
C3' C4' 1.3689
C4' C5' 1.4073
C5' C14' 1.4106
C5' C6' 1.4419
C6' C7' 1.3595
C7' C8' 1.4143
C8' C13' 1.4148
C8' C9' 1.4182
C9' C10' 1.3770
C10' C11' 1.4140
C11' N12' 1.3474
C11' C16' 1.4562
N12' C13' 1.3247
C13' C14' 1.4391
N15' C20' 1.3389
N15' C16' 1.3766
C16' C17' 1.3904
C17' C18' 1.3840
C18' C19' 1.3935
C19' C20' 1.3852
C20' C22' 1.4776
N21' C26' 1.3469
N21' C22' 1.3772
C22' C23' 1.3657
C23' C24' 1.3814
C24' C25' 1.3771
C25' C26' 1.3830
N27' C32' 1.3404
N27' C28' 1.3573
C28' C29' 1.3756
C29' C30' 1.3905
C30' C31' 1.4014
C30' C33' 1.4986
C31' C32' 1.3800
N34' C35' 1.3501
N34' C39' 1.3507
C35' C36' 1.3758
C36' C37' 1.3902
C37' C38' 1.3810
C37' C40' 1.5094
C38' C39' 1.3772
O1 C41 1.3951
O2 C42 1.387(9)
O3 C43 1.384(9)
O4 C44 1.372(10)
O2' C42' 1.384(10)
O3' C43' 1.388(9)
O4' C44' 1.385(10)

loop_
_geom_torsion_atom_site_label_1
_geom_torsion_atom_site_label_2
_geom_torsion_atom_site_label_3
_geom_torsion_atom_site_label_4
_geom_torsion
N12 Ru N1 C2 -179.7(5)
N15 Ru N1 C2 178.4(4)
N34 Ru N1 C2 -86.7(5)
N27 Ru N1 C2 89.0(5)
N21 Ru N1 C2 -0.8(5)
N12 Ru N1 C14 -0.2(3)
N15 Ru N1 C14 -2.1(6)
N34 Ru N1 C14 92.8(3)
N27 Ru N1 C14 -91.6(3)
N21 Ru N1 C14 178.7(3)
C14 N1 C2 C3 -0.5(7)
Ru N1 C2 C3 178.9(4)
N1 C2 C3 C4 0.4(8)
C2 C3 C4 C5 0.5(8)
C3 C4 C5 C14 -1.3(7)
C3 C4 C5 C6 179.6(5)
C4 C5 C6 C7 179.4(5)
C14 C5 C6 C7 0.3(8)
C5 C6 C7 C8 0.2(8)
C6 C7 C8 C13 -0.9(8)
C6 C7 C8 C9 178.9(5)
C13 C8 C9 C10 0.9(7)
C7 C8 C9 C10 -179.0(5)
C8 C9 C10 C11 -1.6(7)
C9 C10 C11 N12 0.8(7)
C9 C10 C11 C16 179.7(4)
C10 C11 N12 C13 0.7(7)
C16 C11 N12 C13 -178.3(4)
C10 C11 N12 Ru 178.3(3)
C16 C11 N12 Ru -0.7(5)
N15 Ru N12 C13 179.3(3)
N34 Ru N12 C13 -88.7(3)
N27 Ru N12 C13 87.2(3)
N21 Ru N12 C13 -177.6(3)
N1 Ru N12 C13 0.0(3)
N15 Ru N12 C11 1.6(3)
N34 Ru N12 C11 93.6(3)
N27 Ru N12 C11 -90.5(3)
N21 Ru N12 C11 4.7(6)
N1 Ru N12 C11 -177.7(4)
C11 N12 C13 C8 -1.4(7)
Ru N12 C13 C8 -179.0(3)
C11 N12 C13 C14 177.8(4)
Ru N12 C13 C14 0.2(5)
C9 C8 C13 N12 0.6(7)
C7 C8 C13 N12 -179.5(4)
C9 C8 C13 C14 -178.6(4)
C7 C8 C13 C14 1.3(7)
C2 N1 C14 C5 -0.3(7)
Ru N1 C14 C5 -179.9(4)
C2 N1 C14 C13 -180.0(4)
Ru N1 C14 C13 0.4(5)
C4 C5 C14 N1 1.2(7)
C6 C5 C14 N1 -179.6(4)
C4 C5 C14 C13 -179.1(4)
C6 C5 C14 C13 0.0(7)
N12 C13 C14 N1 -0.5(6)
C8 C13 C14 N1 178.8(4)
N12 C13 C14 C5 179.9(4)
C8 C13 C14 C5 -0.9(7)
N12 Ru N15 C20 178.4(3)
N34 Ru N15 C20 85.9(3)
N27 Ru N15 C20 -91.2(3)
N21 Ru N15 C20 -0.4(3)
N1 Ru N15 C20 -179.7(4)
N12 Ru N15 C16 -2.3(3)
N34 Ru N15 C16 -94.8(3)
N27 Ru N15 C16 88.1(3)
N21 Ru N15 C16 178.8(3)
N1 Ru N15 C16 -0.5(6)
C20 N15 C16 C17 0.1(7)
Ru N15 C16 C17 -179.2(3)
C20 N15 C16 C11 -178.2(4)
Ru N15 C16 C11 2.6(5)
N12 C11 C16 N15 -1.2(5)
C10 C11 C16 N15 179.9(4)
N12 C11 C16 C17 -179.2(5)
C10 C11 C16 C17 1.9(8)
N15 C16 C17 C18 -1.2(7)
C11 C16 C17 C18 176.8(4)
C16 C17 C18 C19 0.9(8)
C17 C18 C19 C20 0.5(8)
C16 N15 C20 C19 1.4(7)
Ru N15 C20 C19 -179.4(3)
C16 N15 C20 C22 -179.8(4)
Ru N15 C20 C22 -0.5(5)
C18 C19 C20 N15 -1.6(7)
C18 C19 C20 C22 179.7(5)
N12 Ru N21 C26 172.8(4)
N15 Ru N21 C26 175.9(4)
N34 Ru N21 C26 82.8(4)
N27 Ru N21 C26 -92.0(4)
N1 Ru N21 C26 -4.4(5)
N12 Ru N21 C22 -1.7(6)
N15 Ru N21 C22 1.4(3)
N34 Ru N21 C22 -91.8(3)
N27 Ru N21 C22 93.5(3)
N1 Ru N21 C22 -178.9(3)
C26 N21 C22 C23 1.6(6)
Ru N21 C22 C23 177.0(3)
C26 N21 C22 C20 -177.4(4)
Ru N21 C22 C20 -2.1(5)
N15 C20 C22 C23 -177.2(4)
C19 C20 C22 C23 1.5(7)
N15 C20 C22 N21 1.8(6)
C19 C20 C22 N21 -179.4(4)
N21 C22 C23 C24 -2.0(7)
C20 C22 C23 C24 177.0(4)
C22 C23 C24 C25 0.2(7)
C23 C24 C25 C26 1.9(7)
C22 N21 C26 C25 0.5(7)
Ru N21 C26 C25 -173.8(4)
C24 C25 C26 N21 -2.3(8)
N12 Ru N27 C32 30.8(4)
N15 Ru N27 C32 -49.1(4)
N21 Ru N27 C32 -127.7(4)
N1 Ru N27 C32 110.0(4)
N12 Ru N27 C28 -149.8(4)
N15 Ru N27 C28 130.3(4)
N21 Ru N27 C28 51.7(4)
N1 Ru N27 C28 -70.6(4)
C32 N27 C28 C29 0.9(7)
Ru N27 C28 C29 -178.6(4)
N27 C28 C29 C30 0.1(8)
C28 C29 C30 C31 -1.5(7)
C28 C29 C30 C33 178.4(5)
C29 C30 C31 C32 2.0(7)
C33 C30 C31 C32 -177.9(5)
C28 N27 C32 C31 -0.3(7)
Ru N27 C32 C31 179.1(3)
C30 C31 C32 N27 -1.1(7)
N12 Ru N34 C39 -47.2(4)
N15 Ru N34 C39 32.8(4)
N21 Ru N34 C39 111.2(4)
N1 Ru N34 C39 -126.4(4)
N12 Ru N34 C35 130.6(4)
N15 Ru N34 C35 -149.4(4)
N21 Ru N34 C35 -71.1(4)
N1 Ru N34 C35 51.4(4)
C39 N34 C35 C36 -0.3(7)
Ru N34 C35 C36 -178.2(4)
N34 C35 C36 C37 -0.3(7)
C35 C36 C37 C38 0.3(7)
C35 C36 C37 C40 179.3(5)
C36 C37 C38 C39 0.1(7)
C40 C37 C38 C39 -178.8(5)
C35 N34 C39 C38 0.9(6)
Ru N34 C39 C38 178.7(3)
C37 C38 C39 N34 -0.8(7)
N15' Ru' N1' C2' 178.7
N12' Ru' N1' C2' -179.7
N34' Ru' N1' C2' -86.8
N27' Ru' N1' C2' 89.1
N21' Ru' N1' C2' -0.8
N15' Ru' N1' C14' -1.8
N12' Ru' N1' C14' -0.2
N34' Ru' N1' C14' 92.7
N27' Ru' N1' C14' -91.4
N21' Ru' N1' C14' 178.7
C14' N1' C2' C3' -0.5
Ru' N1' C2' C3' 179.0
N1' C2' C3' C4' 0.4
C2' C3' C4' C5' 0.5
C3' C4' C5' C14' -1.2
C3' C4' C5' C6' 179.3
C4' C5' C6' C7' 179.5
C14' C5' C6' C7' 0.0
C5' C6' C7' C8' 0.2
C6' C7' C8' C13' -0.8
C6' C7' C8' C9' 179.1
C7' C8' C9' C10' -178.6
C13' C8' C9' C10' 1.2
C8' C9' C10' C11' -1.9
C9' C10' C11' N12' 0.9
C9' C10' C11' C16' 179.9
C10' C11' N12' C13' 0.8
C16' C11' N12' C13' -178.4
C10' C11' N12' Ru' 178.3
C16' C11' N12' Ru' -0.9
N15' Ru' N12' C13' 179.3
N34' Ru' N12' C13' -88.4
N27' Ru' N12' C13' 86.9
N21' Ru' N12' C13' -177.4
N1' Ru' N12' C13' -0.1
N15' Ru' N12' C11' 1.8
N34' Ru' N12' C11' 94.0
N27' Ru' N12' C11' -90.7
N21' Ru' N12' C11' 5.0
N1' Ru' N12' C11' -177.7
C11' N12' C13' C8' -1.5
Ru' N12' C13' C8' -178.9
C11' N12' C13' C14' 177.8
Ru' N12' C13' C14' 0.3
C7' C8' C13' N12' -179.7
C9' C8' C13' N12' 0.4
C7' C8' C13' C14' 1.2
C9' C8' C13' C14' -178.7
C2' N1' C14' C5' -0.3
Ru' N1' C14' C5' -179.9
C2' N1' C14' C13' -180.0
Ru' N1' C14' C13' 0.4
C4' C5' C14' N1' 1.1
C6' C5' C14' N1' -179.3
C4' C5' C14' C13' -179.2
C6' C5' C14' C13' 0.4
N12' C13' C14' N1' -0.5
C8' C13' C14' N1' 178.7
N12' C13' C14' C5' 179.8
C8' C13' C14' C5' -1.0
N12' Ru' N15' C20' 178.3
N34' Ru' N15' C20' 86.1
N27' Ru' N15' C20' -91.5
N21' Ru' N15' C20' -0.5
N1' Ru' N15' C20' 179.9
N12' Ru' N15' C16' -2.4
N34' Ru' N15' C16' -94.5
N27' Ru' N15' C16' 87.8
N21' Ru' N15' C16' 178.8
N1' Ru' N15' C16' -0.7
C20' N15' C16' C17' 0.0
Ru' N15' C16' C17' -179.3
C20' N15' C16' C11' -178.1
Ru' N15' C16' C11' 2.5
N12' C11' C16' N15' -1.1
C10' C11' C16' N15' 179.9
N12' C11' C16' C17' -179.0
C10' C11' C16' C17' 1.9
N15' C16' C17' C18' -0.7
C11' C16' C17' C18' 177.1
C16' C17' C18' C19' 0.5
C17' C18' C19' C20' 0.5
C16' N15' C20' C19' 0.9
Ru' N15' C20' C19' -179.8
C16' N15' C20' C22' -179.9
Ru' N15' C20' C22' -0.6
C18' C19' C20' N15' -1.2
C18' C19' C20' C22' 179.7
N15' Ru' N21' C26' 175.6
N12' Ru' N21' C26' 172.3
N34' Ru' N21' C26' 82.3
N27' Ru' N21' C26' -92.1
N1' Ru' N21' C26' -4.6
N15' Ru' N21' C22' 1.5
N12' Ru' N21' C22' -1.7
N34' Ru' N21' C22' -91.8
N27' Ru' N21' C22' 93.8
N1' Ru' N21' C22' -178.7
C26' N21' C22' C23' 2.3
Ru' N21' C22' C23' 177.3
C26' N21' C22' C20' -177.3
Ru' N21' C22' C20' -2.3
N15' C20' C22' C23' -177.7
C19' C20' C22' C23' 1.5
N15' C20' C22' N21' 1.9
C19' C20' C22' N21' -178.9
N21' C22' C23' C24' -2.3
C20' C22' C23' C24' 177.2
C22' C23' C24' C25' 0.3
C23' C24' C25' C26' 1.5
C22' N21' C26' C25' -0.4
Ru' N21' C26' C25' -174.3
C24' C25' C26' N21' -1.5
N15' Ru' N27' C32' -48.6
N12' Ru' N27' C32' 31.5
N21' Ru' N27' C32' -127.4
N1' Ru' N27' C32' 110.3
N15' Ru' N27' C28' 130.6
N12' Ru' N27' C28' -149.4
N21' Ru' N27' C28' 51.7
N1' Ru' N27' C28' -70.6
C32' N27' C28' C29' 1.3
Ru' N27' C28' C29' -177.8
N27' C28' C29' C30' -0.6
C28' C29' C30' C31' -1.2
C28' C29' C30' C33' 178.6
C29' C30' C31' C32' 2.3
C33' C30' C31' C32' -177.6
C28' N27' C32' C31' -0.2
Ru' N27' C32' C31' 178.9
C30' C31' C32' N27' -1.6
N15' Ru' N34' C35' -149.5
N12' Ru' N34' C35' 130.3
N21' Ru' N34' C35' -70.9
N1' Ru' N34' C35' 51.5
N15' Ru' N34' C39' 32.4
N12' Ru' N34' C39' -47.7
N21' Ru' N34' C39' 111.0
N1' Ru' N34' C39' -126.5
C39' N34' C35' C36' -0.8
Ru' N34' C35' C36' -179.0
N34' C35' C36' C37' 0.3
C35' C36' C37' C38' 0.0
C35' C36' C37' C40' 179.2
C36' C37' C38' C39' 0.1
C40' C37' C38' C39' -179.1
C35' N34' C39' C38' 0.9
Ru' N34' C39' C38' 179.0
C37' C38' C39' N34' -0.6
